data_7037742
loop_
_publ_author_name
'Kapitein, Manuel'
'Balmer, Markus'
'Niemeier, Lukas'
'von H\"anisch, Carsten'

_publ_section_title
;
 Cyclic NHC-stabilized silylphosphinoalanes and -gallanes.
;
_journal_issue 14
_journal_name_full 'Dalton transactions (Cambridge, England : 2003)'
_journal_page_first 6275
_journal_page_last 6281
_journal_paper_doi 10.1039/c5dt03889h
_journal_volume 45
_journal_year 2016
_chemical_formula_moiety 'C50 H72 Ga2 N4 P2 Si2'
_chemical_formula_sum 'C50 H72 Ga2 N4 P2 Si2'
_chemical_formula_weight 986.67
_chemical_name_systematic
;
 ?
;
_space_group_crystal_system orthorhombic
_space_group_IT_number 61
_space_group_name_Hall '-P 2ac 2ab'
_space_group_name_H-M_alt 'P b c a'
_symmetry_space_group_name_Hall '-P 2ac 2ab'
_symmetry_space_group_name_H-M 'P b c a'
_atom_sites_solution_hydrogens mixed
_atom_sites_solution_primary direct
_audit_creation_date 2015-09-23
_audit_creation_method
;
Olex2 1.2
(compiled 2015.01.26 svn.r3150 for OlexSys, GUI svn.r4998)
;
_audit_update_record
;
2015-11-05 deposited with the CCDC.
2015-12-15 downloaded from the CCDC.
;
_cell_angle_alpha 90
_cell_angle_beta 90
_cell_angle_gamma 90
_cell_formula_units_Z 8
_cell_length_a 19.867(2)
_cell_length_b 17.8620(17)
_cell_length_c 29.774(3)
_cell_measurement_reflns_used 9873
_cell_measurement_temperature 100.0
_cell_measurement_theta_max 27.122
_cell_measurement_theta_min 2.280
_cell_volume 10565.7(18)
_computing_cell_refinement 'SAINT v8.27A (Bruker, 2012)'
_computing_data_collection 'SAINT v8.27A (Bruker, 2012)'
_computing_data_reduction 'SAINT v8.27A (Bruker, 2012)'
_computing_molecular_graphics 'Olex2 (Dolomanov et al., 2009)'
_computing_publication_material 'Olex2 (Dolomanov et al., 2009)'
_computing_structure_refinement 'ShelXL (Sheldrick, 2008)'
_computing_structure_solution 'ShelXS (Sheldrick, 2008)'
_diffrn_ambient_temperature 100.0
_diffrn_measured_fraction_theta_full 0.999
_diffrn_measured_fraction_theta_max 0.996
_diffrn_measurement_device_type 'Bruker P4'
_diffrn_measurement_method '\w scans'
_diffrn_radiation_monochromator graphite
_diffrn_radiation_type MoK\a
_diffrn_radiation_wavelength 0.71073
_diffrn_reflns_av_R_equivalents 0.1033
_diffrn_reflns_av_unetI/netI 0.0399
_diffrn_reflns_Laue_measured_fraction_full 0.999
_diffrn_reflns_Laue_measured_fraction_max 0.996
_diffrn_reflns_limit_h_max 25
_diffrn_reflns_limit_h_min -25
_diffrn_reflns_limit_k_max 22
_diffrn_reflns_limit_k_min -22
_diffrn_reflns_limit_l_max 36
_diffrn_reflns_limit_l_min -38
_diffrn_reflns_number 138525
_diffrn_reflns_point_group_measured_fraction_full 0.999
_diffrn_reflns_point_group_measured_fraction_max 0.996
_diffrn_reflns_theta_full 25.242
_diffrn_reflns_theta_max 27.191
_diffrn_reflns_theta_min 2.280
_exptl_absorpt_coefficient_mu 1.161
_exptl_absorpt_correction_T_max 0.7455
_exptl_absorpt_correction_T_min 0.6552
_exptl_absorpt_correction_type multi-scan
_exptl_absorpt_process_details
;
SADABS-2012/1 (Bruker,2012) was used for absorption correction.
wR2(int) was 0.0853 before and 0.0667 after correction.
The Ratio of minimum to maximum transmission is 0.8789.
The \l/2 correction factor is 0.0000.
;
_exptl_crystal_colour 'light colourless'
_exptl_crystal_colour_modifier light
_exptl_crystal_colour_primary colourless
_exptl_crystal_density_diffrn 1.241
_exptl_crystal_description block
_exptl_crystal_F_000 4160
_exptl_crystal_size_max 0.263
_exptl_crystal_size_mid 0.249
_exptl_crystal_size_min 0.17
_refine_diff_density_max 0.530
_refine_diff_density_min -0.306
_refine_diff_density_rms 0.073
_refine_ls_extinction_method none
_refine_ls_goodness_of_fit_ref 1.052
_refine_ls_hydrogen_treatment mixed
_refine_ls_matrix_type full
_refine_ls_number_parameters 563
_refine_ls_number_reflns 11716
_refine_ls_number_restraints 0
_refine_ls_restrained_S_all 1.052
_refine_ls_R_factor_all 0.0617
_refine_ls_R_factor_gt 0.0361
_refine_ls_shift/su_max 0.003
_refine_ls_shift/su_mean 0.000
_refine_ls_structure_factor_coef Fsqd
_refine_ls_weighting_details 'w=1/[\s^2^(Fo^2^)+(0.0257P)^2^+9.9130P] where P=(Fo^2^+2Fc^2^)/3'
_refine_ls_weighting_scheme calc
_refine_ls_wR_factor_gt 0.0682
_refine_ls_wR_factor_ref 0.0774
_reflns_Friedel_coverage 0.000
_reflns_number_gt 8859
_reflns_number_total 11716
_reflns_threshold_expression 'I > 2\s(I)'
_cod_data_source_file c5dt03889h2.cif
_cod_data_source_block compound5
_cod_depositor_comments 'Adding full bibliography for 7037738--7037743.cif.'
_cod_original_cell_volume 10565.4(17)
_cod_database_code 7037742
_shelxl_version_number 2014-3
_shelx_space_group_comment
;
The symmetry employed for this shelxl refinement is uniquely defined
by the following loop, which should always be used as a source of
symmetry information in preference to the above space-group names.
They are only intended as comments.
;
_olex2_refinement_description
;
1. Fixed Uiso
 At 1.2 times of:
  All C(H) groups
 At 1.5 times of:
  All C(H,H,H) groups
2.a Ternary CH refined with riding coordinates:
 C13(H13), C4(H4), C16(H16), C7(H7)
2.b Aromatic/amide H refined with riding coordinates:
 C34(H34), C3(H3), C24(H24), C26(H26), C25(H25), C44(H44), C31(H31), C2(H2),
 C12(H12), C40(H40), C30(H30), C28(H28), C32(H32), C50(H50), C27(H27), C41(H41),
  C46(H46), C33(H33), C11(H11), C48(H48), C49(H49), C42(H42), C47(H47), C43(H43)
2.c Idealised Me refined as rotating group:
 C21(H21A,H21B,H21C), C22(H22A,H22B,H22C), C20(H20A,H20B,H20C), C9(H9A,H9B,
 H9C), C15(H15A,H15B,H15C), C5(H5A,H5B,H5C), C38(H38A,H38B,H38C), C36(H36A,H36B,
 H36C), C37(H37A,H37B,H37C), C8(H8A,H8B,H8C), C14(H14A,H14B,H14C), C18(H18A,
 H18B,H18C), C6(H6A,H6B,H6C), C17(H17A,H17B,H17C)
;
_olex2_submission_special_instructions 'No special instructions were received'

loop_
_space_group_symop_operation_xyz
'x, y, z'
'-x+1/2, -y, z+1/2'
'x+1/2, -y+1/2, -z'
'-x, y+1/2, -z+1/2'
'-x, -y, -z'
'x-1/2, y, -z-1/2'
'-x-1/2, y-1/2, z'
'x, -y-1/2, z-1/2'

loop_
_atom_site_label
_atom_site_type_symbol
_atom_site_fract_x
_atom_site_fract_y
_atom_site_fract_z
_atom_site_U_iso_or_equiv
_atom_site_adp_type
_atom_site_occupancy
_atom_site_site_symmetry_order
_atom_site_calc_flag
_atom_site_refinement_flags_posn
Ga2 Ga 0.32217(2) 0.36013(2) 0.60272(2) 0.01161(6) Uani 1 1 d .
Ga1 Ga 0.43340(2) 0.24519(2) 0.60730(2) 0.01139(6) Uani 1 1 d .
P2 P 0.40375(3) 0.33974(3) 0.65929(2) 0.01284(12) Uani 1 1 d .
P1 P 0.40683(3) 0.33002(3) 0.54912(2) 0.01176(12) Uani 1 1 d .
Si1 Si 0.38163(3) 0.28353(3) 0.48226(2) 0.01035(12) Uani 1 1 d .
Si2 Si 0.35765(3) 0.28848(4) 0.71950(2) 0.01470(13) Uani 1 1 d .
N3 N 0.58492(9) 0.27613(11) 0.61222(6) 0.0173(4) Uani 1 1 d .
C1 C 0.29970(11) 0.47268(12) 0.60251(7) 0.0138(4) Uani 1 1 d .
N4 N 0.56840(9) 0.15960(11) 0.59892(7) 0.0196(4) Uani 1 1 d .
C10 C 0.53546(11) 0.22503(12) 0.60647(7) 0.0134(4) Uani 1 1 d .
N1 N 0.23935(9) 0.50602(10) 0.60954(6) 0.0169(4) Uani 1 1 d .
C23 C 0.33763(10) 0.36055(12) 0.44931(7) 0.0125(4) Uani 1 1 d .
C13 C 0.57428(12) 0.35707(13) 0.61916(8) 0.0211(5) Uani 1 1 d .
H13 H 0.5250 0.3656 0.6238 0.025 Uiso 1 1 calc R
C19 C 0.32433(11) 0.19744(12) 0.47953(7) 0.0143(4) Uani 1 1 d .
N2 N 0.34314(9) 0.52968(10) 0.59509(6) 0.0160(4) Uani 1 1 d .
C34 C 0.52366(11) 0.25590(13) 0.47942(8) 0.0178(5) Uani 1 1 d .
H34 H 0.5219 0.2688 0.5104 0.021 Uiso 1 1 calc R
C29 C 0.46420(10) 0.25694(12) 0.45424(7) 0.0134(4) Uani 1 1 d .
C3 C 0.24507(13) 0.58266(13) 0.60598(9) 0.0246(5) Uani 1 1 d .
H3 H 0.2098 0.6182 0.6093 0.029 Uiso 1 1 calc R
C24 C 0.34034(12) 0.36864(13) 0.40265(8) 0.0202(5) Uani 1 1 d .
H24 H 0.3675 0.3352 0.3857 0.024 Uiso 1 1 calc R
C26 C 0.26509(12) 0.47406(13) 0.40388(8) 0.0193(5) Uani 1 1 d .
H26 H 0.2408 0.5122 0.3886 0.023 Uiso 1 1 calc R
C4 C 0.41606(11) 0.52202(13) 0.58694(8) 0.0192(5) Uani 1 1 d .
H4 H 0.4279 0.4678 0.5899 0.023 Uiso 1 1 calc R
C25 C 0.30464(13) 0.42393(14) 0.38028(8) 0.0229(5) Uani 1 1 d .
H25 H 0.3074 0.4274 0.3485 0.027 Uiso 1 1 calc R
C44 C 0.37923(17) 0.14740(17) 0.76525(10) 0.0423(8) Uani 1 1 d .
H44 H 0.3358 0.1548 0.7778 0.051 Uiso 1 1 calc R
C31 C 0.53161(12) 0.21683(14) 0.39015(8) 0.0234(5) Uani 1 1 d .
H31 H 0.5339 0.2031 0.3594 0.028 Uiso 1 1 calc R
C21 C 0.31243(12) 0.17181(13) 0.43102(8) 0.0188(5) Uani 1 1 d .
H21A H 0.2990 0.2148 0.4127 0.028 Uiso 1 1 calc GR
H21B H 0.2767 0.1340 0.4305 0.028 Uiso 1 1 calc GR
H21C H 0.3540 0.1502 0.4189 0.028 Uiso 1 1 calc GR
C16 C 0.53657(12) 0.08716(13) 0.58851(9) 0.0234(5) Uani 1 1 d .
H16 H 0.4867 0.0935 0.5912 0.028 Uiso 1 1 calc R
C45 C 0.26568(11) 0.26340(14) 0.71446(7) 0.0199(5) Uani 1 1 d .
C22 C 0.35744(13) 0.13305(13) 0.50555(8) 0.0231(5) Uani 1 1 d .
H22A H 0.4005 0.1202 0.4915 0.035 Uiso 1 1 calc GR
H22B H 0.3278 0.0892 0.5051 0.035 Uiso 1 1 calc GR
H22C H 0.3652 0.1485 0.5367 0.035 Uiso 1 1 calc GR
C20 C 0.25637(12) 0.21687(14) 0.50095(8) 0.0210(5) Uani 1 1 d .
H20A H 0.2635 0.2334 0.5320 0.032 Uiso 1 1 calc GR
H20B H 0.2273 0.1725 0.5008 0.032 Uiso 1 1 calc GR
H20C H 0.2349 0.2571 0.4838 0.032 Uiso 1 1 calc GR
C39 C 0.40498(13) 0.20047(14) 0.73589(8) 0.0212(5) Uani 1 1 d .
C7 C 0.17568(12) 0.46676(13) 0.61955(8) 0.0200(5) Uani 1 1 d .
H7 H 0.1864 0.4129 0.6252 0.024 Uiso 1 1 calc R
C2 C 0.30978(12) 0.59773(13) 0.59689(9) 0.0242(6) Uani 1 1 d .
H2 H 0.3291 0.6459 0.5925 0.029 Uiso 1 1 calc R
C12 C 0.63711(12) 0.17059(15) 0.60009(10) 0.0335(7) Uani 1 1 d .
H12 H 0.6708 0.1336 0.5957 0.040 Uiso 1 1 calc R
C35 C 0.36975(13) 0.35882(15) 0.76801(8) 0.0246(6) Uani 1 1 d .
C40 C 0.46996(12) 0.18697(14) 0.71999(8) 0.0225(5) Uani 1 1 d .
H40 H 0.4900 0.2226 0.7004 0.027 Uiso 1 1 calc R
C30 C 0.47009(12) 0.23550(13) 0.40903(8) 0.0205(5) Uani 1 1 d .
H30 H 0.4308 0.2337 0.3909 0.025 Uiso 1 1 calc R
C28 C 0.29707(12) 0.41194(13) 0.47212(8) 0.0191(5) Uani 1 1 d .
H28 H 0.2937 0.4086 0.5039 0.023 Uiso 1 1 calc R
C32 C 0.58955(12) 0.21801(13) 0.41580(9) 0.0228(5) Uani 1 1 d .
H32 H 0.6319 0.2062 0.4027 0.027 Uiso 1 1 calc R
C9 C 0.14364(14) 0.49863(15) 0.66181(10) 0.0339(7) Uani 1 1 d .
H9A H 0.1758 0.4958 0.6867 0.051 Uiso 1 1 calc GR
H9B H 0.1033 0.4697 0.6693 0.051 Uiso 1 1 calc GR
H9C H 0.1312 0.5510 0.6567 0.051 Uiso 1 1 calc GR
C15 C 0.61095(18) 0.38233(17) 0.66134(10) 0.0440(8) Uani 1 1 d .
H15A H 0.5970 0.3511 0.6867 0.066 Uiso 1 1 calc GR
H15B H 0.5998 0.4347 0.6676 0.066 Uiso 1 1 calc GR
H15C H 0.6596 0.3775 0.6568 0.066 Uiso 1 1 calc GR
C5 C 0.43229(15) 0.54623(16) 0.53936(9) 0.0341(7) Uani 1 1 d .
H5A H 0.4081 0.5142 0.5181 0.051 Uiso 1 1 calc GR
H5B H 0.4808 0.5417 0.5342 0.051 Uiso 1 1 calc GR
H5C H 0.4185 0.5984 0.5351 0.051 Uiso 1 1 calc GR
C38 C 0.44524(14) 0.36131(17) 0.77900(9) 0.0363(7) Uani 1 1 d .
H38A H 0.4602 0.3117 0.7889 0.054 Uiso 1 1 calc GR
H38B H 0.4533 0.3978 0.8030 0.054 Uiso 1 1 calc GR
H38C H 0.4705 0.3760 0.7521 0.054 Uiso 1 1 calc GR
C50 C 0.21524(13) 0.31711(16) 0.71621(10) 0.0339(7) Uani 1 1 d .
H50 H 0.2276 0.3681 0.7199 0.041 Uiso 1 1 calc R
C27 C 0.26165(12) 0.46766(13) 0.44992(8) 0.0217(5) Uani 1 1 d .
H27 H 0.2348 0.5017 0.4666 0.026 Uiso 1 1 calc R
C36 C 0.33140(16) 0.33418(18) 0.81000(9) 0.0399(7) Uani 1 1 d .
H36A H 0.2830 0.3334 0.8036 0.060 Uiso 1 1 calc GR
H36B H 0.3404 0.3694 0.8345 0.060 Uiso 1 1 calc GR
H36C H 0.3462 0.2839 0.8188 0.060 Uiso 1 1 calc GR
C41 C 0.50628(15) 0.12382(16) 0.73160(9) 0.0319(7) Uani 1 1 d .
H41 H 0.5504 0.1167 0.7201 0.038 Uiso 1 1 calc R
C37 C 0.34796(15) 0.43854(15) 0.75505(9) 0.0320(6) Uani 1 1 d .
H37A H 0.3704 0.4532 0.7271 0.048 Uiso 1 1 calc GR
H37B H 0.3605 0.4734 0.7791 0.048 Uiso 1 1 calc GR
H37C H 0.2991 0.4398 0.7507 0.048 Uiso 1 1 calc GR
C46 C 0.24408(14) 0.19003(17) 0.70769(10) 0.0384(7) Uani 1 1 d .
H46 H 0.2767 0.1514 0.7053 0.046 Uiso 1 1 calc R
C8 C 0.12936(13) 0.47076(15) 0.57915(9) 0.0286(6) Uani 1 1 d .
H8A H 0.1182 0.5232 0.5729 0.043 Uiso 1 1 calc GR
H8B H 0.0880 0.4428 0.5855 0.043 Uiso 1 1 calc GR
H8C H 0.1519 0.4488 0.5530 0.043 Uiso 1 1 calc GR
C33 C 0.58504(11) 0.23663(13) 0.46060(9) 0.0231(5) Uani 1 1 d .
H33 H 0.6244 0.2363 0.4788 0.028 Uiso 1 1 calc R
C11 C 0.64720(12) 0.24308(15) 0.60861(10) 0.0324(6) Uani 1 1 d .
H11 H 0.6895 0.2673 0.6116 0.039 Uiso 1 1 calc R
C14 C 0.59555(14) 0.40000(15) 0.57774(9) 0.0310(6) Uani 1 1 d .
H14A H 0.6432 0.3901 0.5715 0.047 Uiso 1 1 calc GR
H14B H 0.5890 0.4537 0.5828 0.047 Uiso 1 1 calc GR
H14C H 0.5682 0.3840 0.5521 0.047 Uiso 1 1 calc GR
C18 C 0.55817(16) 0.02731(15) 0.62148(10) 0.0364(7) Uani 1 1 d .
H18A H 0.6069 0.0198 0.6192 0.055 Uiso 1 1 calc GR
H18B H 0.5349 -0.0197 0.6145 0.055 Uiso 1 1 calc GR
H18C H 0.5467 0.0431 0.6521 0.055 Uiso 1 1 calc GR
C6 C 0.45511(13) 0.56483(16) 0.62226(10) 0.0349(7) Uani 1 1 d .
H6A H 0.4444 0.6183 0.6200 0.052 Uiso 1 1 calc GR
H6B H 0.5035 0.5574 0.6175 0.052 Uiso 1 1 calc GR
H6C H 0.4427 0.5465 0.6522 0.052 Uiso 1 1 calc GR
C17 C 0.55209(17) 0.06471(16) 0.54066(9) 0.0399(7) Uani 1 1 d .
H17A H 0.5368 0.1041 0.5202 0.060 Uiso 1 1 calc GR
H17B H 0.5288 0.0178 0.5336 0.060 Uiso 1 1 calc GR
H17C H 0.6007 0.0576 0.5372 0.060 Uiso 1 1 calc GR
C48 C 0.12788(14) 0.22623(18) 0.70745(9) 0.0381(7) Uani 1 1 d .
H48 H 0.0815 0.2135 0.7059 0.046 Uiso 1 1 calc R
C49 C 0.14736(14) 0.29925(18) 0.71280(10) 0.0397(7) Uani 1 1 d .
H49 H 0.1144 0.3377 0.7142 0.048 Uiso 1 1 calc R
C42 C 0.47849(18) 0.07156(17) 0.75968(10) 0.0452(8) Uani 1 1 d .
H42 H 0.5026 0.0274 0.7672 0.054 Uiso 1 1 calc R
C47 C 0.17634(16) 0.17173(19) 0.70435(12) 0.0472(8) Uani 1 1 d .
H47 H 0.1634 0.1211 0.6999 0.057 Uiso 1 1 calc R
C43 C 0.4153(2) 0.08399(19) 0.77672(12) 0.0595(11) Uani 1 1 d .
H43 H 0.3961 0.0485 0.7967 0.071 Uiso 1 1 calc R
H H 0.2558(13) 0.3186(14) 0.6023(8) 0.024(7) Uiso 1 1 d .
HA H 0.4012(13) 0.1675(14) 0.6136(8) 0.026(7) Uiso 1 1 d .

loop_
_atom_site_aniso_label
_atom_site_aniso_U_11
_atom_site_aniso_U_22
_atom_site_aniso_U_33
_atom_site_aniso_U_23
_atom_site_aniso_U_13
_atom_site_aniso_U_12
Ga2 0.01080(11) 0.01177(11) 0.01227(11) 0.00037(10) 0.00041(10) 0.00093(9)
Ga1 0.00928(11) 0.01173(11) 0.01316(11) 0.00025(10) -0.00049(9) -0.00033(9)
P2 0.0121(3) 0.0159(3) 0.0105(3) 0.0004(2) 0.0005(2) 0.0002(2)
P1 0.0121(3) 0.0131(3) 0.0101(3) -0.0006(2) -0.0002(2) 0.0001(2)
Si1 0.0087(3) 0.0121(3) 0.0103(3) -0.0008(2) 0.0003(2) 0.0008(2)
Si2 0.0147(3) 0.0194(3) 0.0100(3) 0.0021(2) 0.0004(2) 0.0011(3)
N3 0.0121(9) 0.0153(9) 0.0245(11) -0.0033(8) 0.0028(8) -0.0017(7)
C1 0.0136(10) 0.0151(11) 0.0128(10) 0.0004(9) -0.0017(9) 0.0013(9)
N4 0.0119(9) 0.0167(10) 0.0303(11) -0.0049(9) 0.0001(9) 0.0018(8)
C10 0.0148(11) 0.0152(11) 0.0103(10) 0.0004(9) -0.0003(9) 0.0003(8)
N1 0.0149(10) 0.0141(9) 0.0218(10) 0.0025(8) 0.0001(8) 0.0018(8)
C23 0.0099(10) 0.0125(10) 0.0151(10) -0.0001(9) -0.0010(8) -0.0017(8)
C13 0.0191(12) 0.0122(11) 0.0320(13) -0.0050(10) 0.0065(10) -0.0027(10)
C19 0.0161(11) 0.0124(11) 0.0144(11) -0.0018(9) -0.0014(9) -0.0023(9)
N2 0.0160(10) 0.0123(9) 0.0197(10) 0.0016(8) -0.0007(8) 0.0010(8)
C34 0.0159(11) 0.0194(12) 0.0182(11) -0.0018(10) -0.0003(9) -0.0005(10)
C29 0.0118(10) 0.0106(10) 0.0176(11) -0.0001(9) 0.0029(9) 0.0004(9)
C3 0.0224(13) 0.0125(11) 0.0388(15) 0.0047(11) -0.0021(12) 0.0063(10)
C24 0.0244(13) 0.0197(12) 0.0164(12) 0.0006(10) 0.0036(10) 0.0052(10)
C26 0.0181(12) 0.0125(11) 0.0273(13) 0.0047(10) -0.0058(10) -0.0018(9)
C4 0.0165(12) 0.0143(11) 0.0269(13) -0.0006(10) 0.0021(10) -0.0015(9)
C25 0.0306(14) 0.0220(13) 0.0160(11) 0.0060(10) -0.0027(10) 0.0010(11)
C44 0.0503(19) 0.0383(17) 0.0383(17) 0.0191(14) 0.0192(15) 0.0147(15)
C31 0.0252(13) 0.0244(13) 0.0206(12) -0.0039(10) 0.0076(10) 0.0043(10)
C21 0.0181(12) 0.0200(12) 0.0183(12) -0.0027(10) -0.0049(10) -0.0041(10)
C16 0.0154(12) 0.0139(12) 0.0410(15) -0.0065(11) -0.0013(11) 0.0016(9)
C45 0.0178(12) 0.0305(14) 0.0112(10) 0.0046(10) 0.0025(9) -0.0015(10)
C22 0.0301(14) 0.0141(12) 0.0252(13) 0.0009(10) -0.0095(11) -0.0031(11)
C20 0.0163(12) 0.0231(12) 0.0236(13) -0.0023(10) 0.0044(10) -0.0089(10)
C39 0.0296(13) 0.0218(13) 0.0123(11) 0.0040(10) -0.0017(10) 0.0028(11)
C7 0.0159(11) 0.0138(11) 0.0302(13) 0.0063(10) 0.0044(10) 0.0023(9)
C2 0.0224(13) 0.0134(12) 0.0369(15) 0.0055(10) -0.0038(11) 0.0016(10)
C12 0.0106(12) 0.0255(14) 0.064(2) -0.0083(14) 0.0029(13) 0.0049(10)
C35 0.0289(14) 0.0313(14) 0.0136(11) -0.0031(10) -0.0018(10) 0.0050(11)
C40 0.0205(13) 0.0291(14) 0.0179(12) 0.0004(10) -0.0065(10) 0.0045(11)
C30 0.0167(12) 0.0252(13) 0.0196(12) -0.0035(10) -0.0002(9) 0.0032(10)
C28 0.0218(12) 0.0206(12) 0.0148(11) 0.0000(9) -0.0003(10) 0.0040(10)
C32 0.0150(12) 0.0158(12) 0.0376(15) -0.0006(11) 0.0105(11) 0.0013(10)
C9 0.0336(15) 0.0274(15) 0.0408(17) 0.0066(13) 0.0148(13) 0.0072(12)
C15 0.066(2) 0.0309(16) 0.0353(17) -0.0096(13) -0.0019(16) -0.0115(15)
C5 0.0369(16) 0.0284(15) 0.0370(16) 0.0045(12) 0.0153(13) -0.0024(13)
C38 0.0380(16) 0.0423(17) 0.0285(14) -0.0134(13) -0.0158(13) 0.0021(14)
C50 0.0240(14) 0.0340(16) 0.0437(17) 0.0107(13) -0.0072(13) -0.0023(12)
C27 0.0204(13) 0.0165(12) 0.0283(13) -0.0027(10) 0.0013(10) 0.0062(10)
C36 0.055(2) 0.0510(19) 0.0139(13) -0.0015(12) 0.0067(13) 0.0056(16)
C41 0.0349(15) 0.0373(16) 0.0234(14) -0.0060(12) -0.0115(12) 0.0162(13)
C37 0.0413(16) 0.0286(15) 0.0263(14) -0.0099(12) -0.0028(12) 0.0064(13)
C46 0.0247(15) 0.0357(16) 0.0549(19) -0.0125(14) 0.0036(14) -0.0036(13)
C8 0.0197(13) 0.0245(14) 0.0417(16) 0.0105(12) -0.0035(12) -0.0012(11)
C33 0.0110(11) 0.0238(13) 0.0347(14) -0.0014(11) -0.0026(10) 0.0014(10)
C11 0.0106(11) 0.0274(14) 0.0592(19) -0.0076(14) 0.0022(12) -0.0014(11)
C14 0.0298(15) 0.0257(14) 0.0375(16) 0.0042(12) -0.0015(12) -0.0083(12)
C18 0.0528(19) 0.0223(14) 0.0341(15) 0.0005(12) -0.0017(14) -0.0047(13)
C6 0.0189(13) 0.0327(16) 0.0531(18) -0.0152(14) -0.0058(13) 0.0007(12)
C17 0.059(2) 0.0277(15) 0.0331(16) -0.0069(13) -0.0134(15) -0.0004(14)
C48 0.0207(14) 0.061(2) 0.0328(16) 0.0151(14) -0.0009(12) -0.0132(14)
C49 0.0205(14) 0.051(2) 0.0475(19) 0.0121(15) -0.0028(13) 0.0064(13)
C42 0.070(2) 0.0331(17) 0.0325(16) 0.0047(14) -0.0036(16) 0.0277(16)
C47 0.0340(17) 0.0427(19) 0.065(2) -0.0047(16) -0.0021(16) -0.0170(15)
C43 0.081(3) 0.0411(19) 0.056(2) 0.0307(17) 0.027(2) 0.0234(19)

loop_
_atom_type_symbol
_atom_type_description
_atom_type_scat_dispersion_real
_atom_type_scat_dispersion_imag
_atom_type_scat_source
C C 0.0033 0.0016 'International Tables Vol C Tables 4.2.6.8 and 6.1.1.4'
H H 0.0000 0.0000 'International Tables Vol C Tables 4.2.6.8 and 6.1.1.4'
Ga Ga 0.2307 1.6083 'International Tables Vol C Tables 4.2.6.8 and 6.1.1.4'
N N 0.0061 0.0033 'International Tables Vol C Tables 4.2.6.8 and 6.1.1.4'
P P 0.1023 0.0942 'International Tables Vol C Tables 4.2.6.8 and 6.1.1.4'
Si Si 0.0817 0.0704 'International Tables Vol C Tables 4.2.6.8 and 6.1.1.4'

loop_
_geom_angle_atom_site_label_1
_geom_angle_atom_site_label_2
_geom_angle_atom_site_label_3
_geom_angle
Ga1 Ga2 H 107.7(9)
P2 Ga2 Ga1 50.340(15)
P2 Ga2 P1 87.62(2)
P2 Ga2 H 121.8(9)
P1 Ga2 Ga1 50.167(15)
P1 Ga2 H 120.0(9)
C1 Ga2 Ga1 145.34(6)
C1 Ga2 P2 107.51(6)
C1 Ga2 P1 111.83(6)
C1 Ga2 H 106.8(9)
Ga2 Ga1 HA 108.3(10)
P2 Ga1 Ga2 50.346(15)
P2 Ga1 HA 117.4(9)
P1 Ga1 Ga2 50.717(15)
P1 Ga1 P2 88.06(2)
P1 Ga1 HA 125.1(9)
C10 Ga1 Ga2 147.02(6)
C10 Ga1 P2 112.20(6)
C10 Ga1 P1 108.88(6)
C10 Ga1 HA 104.7(10)
Ga1 P2 Ga2 79.31(2)
Si2 P2 Ga2 110.93(3)
Si2 P2 Ga1 109.75(3)
Ga1 P1 Ga2 79.116(19)
Si1 P1 Ga2 121.85(3)
Si1 P1 Ga1 118.00(3)
C23 Si1 P1 107.24(7)
C23 Si1 C19 106.60(10)
C19 Si1 P1 118.28(7)
C29 Si1 P1 107.05(7)
C29 Si1 C23 110.54(10)
C29 Si1 C19 107.08(10)
C45 Si2 P2 115.78(7)
C45 Si2 C39 107.68(11)
C45 Si2 C35 109.55(11)
C39 Si2 P2 110.28(8)
C39 Si2 C35 106.58(11)
C35 Si2 P2 106.60(8)
C10 N3 C13 125.10(19)
C10 N3 C11 110.75(19)
C11 N3 C13 124.09(19)
N1 C1 Ga2 128.34(16)
N2 C1 Ga2 126.65(16)
N2 C1 N1 105.01(18)
C10 N4 C16 125.72(19)
C10 N4 C12 110.5(2)
C12 N4 C16 123.7(2)
N3 C10 Ga1 126.59(16)
N3 C10 N4 104.58(18)
N4 C10 Ga1 128.81(16)
C1 N1 C3 110.59(19)
C1 N1 C7 125.48(18)
C3 N1 C7 123.92(19)
C24 C23 Si1 124.72(17)
C28 C23 Si1 119.28(16)
C28 C23 C24 115.9(2)
N3 C13 H13 108.0
N3 C13 C15 109.7(2)
N3 C13 C14 110.0(2)
C15 C13 H13 108.0
C14 C13 H13 108.0
C14 C13 C15 112.9(2)
C21 C19 Si1 111.80(15)
C21 C19 C22 108.53(18)
C22 C19 Si1 109.00(15)
C20 C19 Si1 108.91(15)
C20 C19 C21 108.88(18)
C20 C19 C22 109.70(19)
C1 N2 C4 125.69(19)
C1 N2 C2 110.41(19)
C2 N2 C4 123.88(19)
C29 C34 H34 119.0
C33 C34 H34 119.0
C33 C34 C29 122.0(2)
C34 C29 Si1 119.79(16)
C34 C29 C30 116.1(2)
C30 C29 Si1 124.11(17)
N1 C3 H3 126.5
C2 C3 N1 107.1(2)
C2 C3 H3 126.5
C23 C24 H24 118.9
C25 C24 C23 122.1(2)
C25 C24 H24 118.9
C25 C26 H26 120.6
C27 C26 H26 120.6
C27 C26 C25 118.7(2)
N2 C4 H4 107.9
N2 C4 C5 109.6(2)
N2 C4 C6 110.0(2)
C5 C4 H4 107.9
C6 C4 H4 107.9
C6 C4 C5 113.3(2)
C24 C25 H25 119.7
C26 C25 C24 120.5(2)
C26 C25 H25 119.7
C39 C44 H44 119.2
C43 C44 H44 119.2
C43 C44 C39 121.6(3)
C30 C31 H31 119.8
C32 C31 H31 119.8
C32 C31 C30 120.5(2)
C19 C21 H21A 109.5
C19 C21 H21B 109.5
C19 C21 H21C 109.5
H21A C21 H21B 109.5
H21A C21 H21C 109.5
H21B C21 H21C 109.5
N4 C16 H16 108.0
N4 C16 C18 111.2(2)
N4 C16 C17 110.1(2)
C18 C16 H16 108.0
C17 C16 H16 108.0
C17 C16 C18 111.5(2)
C50 C45 Si2 122.1(2)
C50 C45 C46 115.7(2)
C46 C45 Si2 122.19(19)
C19 C22 H22A 109.5
C19 C22 H22B 109.5
C19 C22 H22C 109.5
H22A C22 H22B 109.5
H22A C22 H22C 109.5
H22B C22 H22C 109.5
C19 C20 H20A 109.5
C19 C20 H20B 109.5
C19 C20 H20C 109.5
H20A C20 H20B 109.5
H20A C20 H20C 109.5
H20B C20 H20C 109.5
C44 C39 Si2 123.1(2)
C44 C39 C40 115.9(2)
C40 C39 Si2 120.97(18)
N1 C7 H7 108.0
N1 C7 C9 110.4(2)
N1 C7 C8 109.72(19)
C9 C7 H7 108.0
C8 C7 H7 108.0
C8 C7 C9 112.6(2)
N2 C2 H2 126.6
C3 C2 N2 106.9(2)
C3 C2 H2 126.6
N4 C12 H12 126.5
C11 C12 N4 107.0(2)
C11 C12 H12 126.5
C38 C35 Si2 107.46(17)
C38 C35 C37 107.6(2)
C36 C35 Si2 111.26(19)
C36 C35 C38 108.7(2)
C36 C35 C37 109.4(2)
C37 C35 Si2 112.33(17)
C39 C40 H40 118.7
C41 C40 C39 122.6(2)
C41 C40 H40 118.7
C29 C30 H30 119.1
C31 C30 C29 121.9(2)
C31 C30 H30 119.1
C23 C28 H28 118.9
C27 C28 C23 122.2(2)
C27 C28 H28 118.9
C31 C32 H32 120.5
C33 C32 C31 119.0(2)
C33 C32 H32 120.5
C7 C9 H9A 109.5
C7 C9 H9B 109.5
C7 C9 H9C 109.5
H9A C9 H9B 109.5
H9A C9 H9C 109.5
H9B C9 H9C 109.5
C13 C15 H15A 109.5
C13 C15 H15B 109.5
C13 C15 H15C 109.5
H15A C15 H15B 109.5
H15A C15 H15C 109.5
H15B C15 H15C 109.5
C4 C5 H5A 109.5
C4 C5 H5B 109.5
C4 C5 H5C 109.5
H5A C5 H5B 109.5
H5A C5 H5C 109.5
H5B C5 H5C 109.5
C35 C38 H38A 109.5
C35 C38 H38B 109.5
C35 C38 H38C 109.5
H38A C38 H38B 109.5
H38A C38 H38C 109.5
H38B C38 H38C 109.5
C45 C50 H50 118.7
C45 C50 C49 122.6(3)
C49 C50 H50 118.7
C26 C27 C28 120.6(2)
C26 C27 H27 119.7
C28 C27 H27 119.7
C35 C36 H36A 109.5
C35 C36 H36B 109.5
C35 C36 H36C 109.5
H36A C36 H36B 109.5
H36A C36 H36C 109.5
H36B C36 H36C 109.5
C40 C41 H41 120.1
C42 C41 C40 119.9(3)
C42 C41 H41 120.1
C35 C37 H37A 109.5
C35 C37 H37B 109.5
C35 C37 H37C 109.5
H37A C37 H37B 109.5
H37A C37 H37C 109.5
H37B C37 H37C 109.5
C45 C46 H46 119.0
C47 C46 C45 122.0(3)
C47 C46 H46 119.0
C7 C8 H8A 109.5
C7 C8 H8B 109.5
C7 C8 H8C 109.5
H8A C8 H8B 109.5
H8A C8 H8C 109.5
H8B C8 H8C 109.5
C34 C33 H33 119.7
C32 C33 C34 120.6(2)
C32 C33 H33 119.7
N3 C11 H11 126.4
C12 C11 N3 107.2(2)
C12 C11 H11 126.4
C13 C14 H14A 109.5
C13 C14 H14B 109.5
C13 C14 H14C 109.5
H14A C14 H14B 109.5
H14A C14 H14C 109.5
H14B C14 H14C 109.5
C16 C18 H18A 109.5
C16 C18 H18B 109.5
C16 C18 H18C 109.5
H18A C18 H18B 109.5
H18A C18 H18C 109.5
H18B C18 H18C 109.5
C4 C6 H6A 109.5
C4 C6 H6B 109.5
C4 C6 H6C 109.5
H6A C6 H6B 109.5
H6A C6 H6C 109.5
H6B C6 H6C 109.5
C16 C17 H17A 109.5
C16 C17 H17B 109.5
C16 C17 H17C 109.5
H17A C17 H17B 109.5
H17A C17 H17C 109.5
H17B C17 H17C 109.5
C49 C48 H48 120.5
C49 C48 C47 119.0(3)
C47 C48 H48 120.5
C50 C49 H49 120.0
C48 C49 C50 120.1(3)
C48 C49 H49 120.0
C41 C42 H42 120.5
C41 C42 C43 119.0(3)
C43 C42 H42 120.5
C46 C47 H47 119.7
C48 C47 C46 120.6(3)
C48 C47 H47 119.7
C44 C43 H43 119.5
C42 C43 C44 121.0(3)
C42 C43 H43 119.5

loop_
_geom_bond_atom_site_label_1
_geom_bond_atom_site_label_2
_geom_bond_distance
Ga2 Ga1 3.0193(4)
Ga2 P2 2.3656(6)
Ga2 P1 2.3799(6)
Ga2 C1 2.059(2)
Ga2 H 1.51(3)
Ga1 P2 2.3654(6)
Ga1 P1 2.3610(6)
Ga1 C10 2.060(2)
Ga1 HA 1.54(3)
P2 Si2 2.2115(8)
P1 Si1 2.2143(8)
Si1 C23 1.903(2)
Si1 C19 1.915(2)
Si1 C29 1.901(2)
Si2 C45 1.887(2)
Si2 C39 1.896(2)
Si2 C35 1.929(3)
N3 C10 1.352(3)
N3 C13 1.476(3)
N3 C11 1.375(3)
C1 N1 1.355(3)
C1 N2 1.353(3)
N4 C10 1.358(3)
N4 C16 1.473(3)
N4 C12 1.380(3)
N1 C3 1.378(3)
N1 C7 1.477(3)
C23 C24 1.398(3)
C23 C28 1.398(3)
C13 H13 1.0000
C13 C15 1.520(4)
C13 C14 1.512(3)
C19 C21 1.533(3)
C19 C22 1.535(3)
C19 C20 1.533(3)
N2 C4 1.475(3)
N2 C2 1.385(3)
C34 H34 0.9500
C34 C29 1.399(3)
C34 C33 1.385(3)
C29 C30 1.404(3)
C3 H3 0.9500
C3 C2 1.341(3)
C24 H24 0.9500
C24 C25 1.386(3)
C26 H26 0.9500
C26 C25 1.383(3)
C26 C27 1.377(3)
C4 H4 1.0000
C4 C5 1.516(3)
C4 C6 1.514(3)
C25 H25 0.9500
C44 H44 0.9500
C44 C39 1.387(4)
C44 C43 1.383(4)
C31 H31 0.9500
C31 C30 1.386(3)
C31 C32 1.382(4)
C21 H21A 0.9800
C21 H21B 0.9800
C21 H21C 0.9800
C16 H16 1.0000
C16 C18 1.514(4)
C16 C17 1.512(4)
C45 C50 1.388(4)
C45 C46 1.394(4)
C22 H22A 0.9800
C22 H22B 0.9800
C22 H22C 0.9800
C20 H20A 0.9800
C20 H20B 0.9800
C20 H20C 0.9800
C39 C40 1.396(3)
C7 H7 1.0000
C7 C9 1.521(4)
C7 C8 1.516(3)
C2 H2 0.9500
C12 H12 0.9500
C12 C11 1.334(4)
C35 C38 1.536(4)
C35 C36 1.529(4)
C35 C37 1.538(4)
C40 H40 0.9500
C40 C41 1.383(3)
C30 H30 0.9500
C28 H28 0.9500
C28 C27 1.387(3)
C32 H32 0.9500
C32 C33 1.378(3)
C9 H9A 0.9800
C9 H9B 0.9800
C9 H9C 0.9800
C15 H15A 0.9800
C15 H15B 0.9800
C15 H15C 0.9800
C5 H5A 0.9800
C5 H5B 0.9800
C5 H5C 0.9800
C38 H38A 0.9800
C38 H38B 0.9800
C38 H38C 0.9800
C50 H50 0.9500
C50 C49 1.390(4)
C27 H27 0.9500
C36 H36A 0.9800
C36 H36B 0.9800
C36 H36C 0.9800
C41 H41 0.9500
C41 C42 1.369(4)
C37 H37A 0.9800
C37 H37B 0.9800
C37 H37C 0.9800
C46 H46 0.9500
C46 C47 1.389(4)
C8 H8A 0.9800
C8 H8B 0.9800
C8 H8C 0.9800
C33 H33 0.9500
C11 H11 0.9500
C14 H14A 0.9800
C14 H14B 0.9800
C14 H14C 0.9800
C18 H18A 0.9800
C18 H18B 0.9800
C18 H18C 0.9800
C6 H6A 0.9800
C6 H6B 0.9800
C6 H6C 0.9800
C17 H17A 0.9800
C17 H17B 0.9800
C17 H17C 0.9800
C48 H48 0.9500
C48 C49 1.370(4)
C48 C47 1.372(4)
C49 H49 0.9500
C42 H42 0.9500
C42 C43 1.372(5)
C47 H47 0.9500
C43 H43 0.9500

loop_
_geom_torsion_atom_site_label_1
_geom_torsion_atom_site_label_2
_geom_torsion_atom_site_label_3
_geom_torsion_atom_site_label_4
_geom_torsion
Ga2 C1 N1 C3 -179.15(17)
Ga2 C1 N1 C7 0.7(3)
Ga2 C1 N2 C4 -1.9(3)
Ga2 C1 N2 C2 179.08(16)
P2 Si2 C45 C50 -75.7(2)
P2 Si2 C45 C46 102.7(2)
P2 Si2 C39 C44 -164.5(2)
P2 Si2 C39 C40 18.0(2)
Si1 C23 C24 C25 176.94(19)
Si1 C23 C28 C27 -177.56(19)
Si1 C29 C30 C31 179.80(19)
Si2 C45 C50 C49 -179.6(2)
Si2 C45 C46 C47 179.5(2)
Si2 C39 C40 C41 179.3(2)
C1 N1 C3 C2 -0.4(3)
C1 N1 C7 C9 127.1(2)
C1 N1 C7 C8 -108.2(2)
C1 N2 C4 C5 113.7(2)
C1 N2 C4 C6 -121.1(2)
C1 N2 C2 C3 0.6(3)
N4 C12 C11 N3 -0.5(3)
C10 N3 C13 C15 126.6(2)
C10 N3 C13 C14 -108.6(3)
C10 N3 C11 C12 0.6(3)
C10 N4 C16 C18 -124.2(3)
C10 N4 C16 C17 111.7(3)
C10 N4 C12 C11 0.3(3)
N1 C1 N2 C4 178.2(2)
N1 C1 N2 C2 -0.8(2)
N1 C3 C2 N2 -0.1(3)
C23 C24 C25 C26 0.6(4)
C23 C28 C27 C26 0.3(4)
C13 N3 C10 Ga1 -1.5(3)
C13 N3 C10 N4 176.7(2)
C13 N3 C11 C12 -176.6(2)
N2 C1 N1 C3 0.7(3)
N2 C1 N1 C7 -179.4(2)
C34 C29 C30 C31 -2.1(3)
C29 C34 C33 C32 0.3(4)
C3 N1 C7 C9 -53.0(3)
C3 N1 C7 C8 71.6(3)
C24 C23 C28 C27 0.0(3)
C4 N2 C2 C3 -178.4(2)
C25 C26 C27 C28 -0.1(4)
C44 C39 C40 C41 1.6(4)
C31 C32 C33 C34 -1.8(4)
C16 N4 C10 Ga1 1.3(3)
C16 N4 C10 N3 -176.9(2)
C16 N4 C12 C11 177.3(2)
C45 Si2 C39 C44 -37.3(3)
C45 Si2 C39 C40 145.23(19)
C45 C50 C49 C48 0.0(5)
C45 C46 C47 C48 0.3(5)
C39 Si2 C45 C50 160.4(2)
C39 Si2 C45 C46 -21.2(2)
C39 C44 C43 C42 0.6(6)
C39 C40 C41 C42 0.1(4)
C7 N1 C3 C2 179.8(2)
C2 N2 C4 C5 -67.5(3)
C2 N2 C4 C6 57.8(3)
C12 N4 C10 Ga1 178.31(19)
C12 N4 C10 N3 0.1(3)
C12 N4 C16 C18 59.2(3)
C12 N4 C16 C17 -64.9(3)
C35 Si2 C45 C50 44.8(2)
C35 Si2 C45 C46 -136.7(2)
C35 Si2 C39 C44 80.2(3)
C35 Si2 C39 C40 -97.3(2)
C40 C41 C42 C43 -1.6(5)
C30 C31 C32 C33 1.2(4)
C28 C23 C24 C25 -0.4(3)
C32 C31 C30 C29 0.7(4)
C50 C45 C46 C47 -2.0(4)
C27 C26 C25 C24 -0.3(4)
C41 C42 C43 C44 1.3(6)
C46 C45 C50 C49 1.8(4)
C33 C34 C29 Si1 179.75(18)
C33 C34 C29 C30 1.5(3)
C11 N3 C10 Ga1 -178.67(18)
C11 N3 C10 N4 -0.4(3)
C11 N3 C13 C15 -56.7(3)
C11 N3 C13 C14 68.2(3)
C49 C48 C47 C46 1.6(5)
C47 C48 C49 C50 -1.7(5)
C43 C44 C39 Si2 -179.6(3)
C43 C44 C39 C40 -2.0(5)
